data_4335502
loop_
_publ_author_name
'Haolin Yin'
'Andrew J. Lewis'
'Patrick Carroll'
'Eric J. Schelter'

_publ_section_title
;
 Electrophilic Ln(III) Cations Protected by C-F \\rightarrow Ln
 Interactions and Their Coordination Chemistry with Weak \s- and \p-Donors
;
_journal_name_full 'Inorganic Chemistry'
_journal_page_first 8234
_journal_page_last 8243
_journal_paper_doi 10.1021/ic401130e
_journal_volume 52
_journal_year 2013
_chemical_formula_sum 'C16 H10 F10 N Na O'
_chemical_formula_weight 445.24
_space_group_IT_number 14
_symmetry_cell_setting monoclinic
_symmetry_Int_Tables_number 14
_symmetry_space_group_name_Hall '-P 2ybc'
_symmetry_space_group_name_H-M 'P 1 21/c 1'
_atom_sites_solution_hydrogens geom
_atom_sites_solution_primary direct
_audit_creation_method SHELXL-97
_cell_angle_alpha 90.00
_cell_angle_beta 108.472(6)
_cell_angle_gamma 90.00
_cell_formula_units_Z 8
_cell_length_a 11.5901(16)
_cell_length_b 19.572(3)
_cell_length_c 16.133(2)
_cell_measurement_temperature 143(1)
_cell_volume 3471.1(8)
_computing_data_collection 'Bruker APEX2'
_computing_data_reduction 'Bruker SAINT'
_computing_structure_refinement 'SHELXL-97 (Sheldrick, 2008)'
_computing_structure_solution 'SHELXS-97 (Sheldrick, 2008)'
_diffrn_ambient_temperature 143(1)
_diffrn_measured_fraction_theta_full 0.993
_diffrn_measured_fraction_theta_max 0.993
_diffrn_measurement_device 'CCD Area Detector'
_diffrn_measurement_device_type 'Bruker APEXII'
_diffrn_measurement_method 'phi and omega scans'
_diffrn_radiation_monochromator graphite
_diffrn_radiation_source 'sealed tube'
_diffrn_radiation_type MoK\a
_diffrn_radiation_wavelength 0.71073
_diffrn_reflns_av_R_equivalents 0.0339
_diffrn_reflns_av_sigmaI/netI 0.0229
_diffrn_reflns_limit_h_max 15
_diffrn_reflns_limit_h_min -14
_diffrn_reflns_limit_k_max 25
_diffrn_reflns_limit_k_min -25
_diffrn_reflns_limit_l_max 20
_diffrn_reflns_limit_l_min -20
_diffrn_reflns_number 81177
_diffrn_reflns_theta_full 27.54
_diffrn_reflns_theta_max 27.54
_diffrn_reflns_theta_min 1.69
_exptl_absorpt_coefficient_mu 0.201
_exptl_absorpt_correction_T_max 0.7456
_exptl_absorpt_correction_T_min 0.7142
_exptl_absorpt_correction_type multi-scan
_exptl_absorpt_process_details '(SADABS; Sheldrick, 2007)'
_exptl_crystal_density_diffrn 1.704
_exptl_crystal_F_000 1776
_exptl_crystal_size_max 0.18
_exptl_crystal_size_mid 0.12
_exptl_crystal_size_min 0.08
_refine_diff_density_max 0.253
_refine_diff_density_min -0.218
_refine_diff_density_rms 0.044
_refine_ls_extinction_method none
_refine_ls_goodness_of_fit_ref 1.012
_refine_ls_hydrogen_treatment constr
_refine_ls_matrix_type full
_refine_ls_number_parameters 528
_refine_ls_number_reflns 7929
_refine_ls_number_restraints 0
_refine_ls_restrained_S_all 1.012
_refine_ls_R_factor_all 0.0569
_refine_ls_R_factor_gt 0.0332
_refine_ls_shift/su_max 0.001
_refine_ls_shift/su_mean 0.000
_refine_ls_structure_factor_coef Fsqd
_refine_ls_weighting_details 'calc w=1/[\s^2^(Fo^2^)+(0.0365P)^2^+1.6184P] where P=(Fo^2^+2Fc^2^)/3'
_refine_ls_weighting_scheme calc
_refine_ls_wR_factor_gt 0.0775
_refine_ls_wR_factor_ref 0.0887
_reflns_number_gt 5801
_reflns_number_total 7929
_reflns_threshold_expression >2sigma(I)
_cod_data_source_file ic401130e_si_002_7.cif
_cod_data_source_block UP4357(NaNPhF2)
_cod_original_sg_symbol_H-M 'P 21/c '
_cod_database_code 4335502

loop_
_symmetry_equiv_pos_as_xyz
'x, y, z'
'-x, y+1/2, -z+1/2'
'-x, -y, -z'
'x, -y-1/2, z-1/2'

loop_
_atom_site_label
_atom_site_type_symbol
_atom_site_fract_x
_atom_site_fract_y
_atom_site_fract_z
_atom_site_U_iso_or_equiv
_atom_site_adp_type
_atom_site_occupancy
_atom_site_symmetry_multiplicity
_atom_site_calc_flag
_atom_site_refinement_flags
Na1 Na 0.61401(5) 0.35040(3) 0.18821(4) 0.02407(14) Uani 1 1 d .
Na2 Na 0.88988(5) 0.34961(3) 0.34051(4) 0.02376(14) Uani 1 1 d .
O1 O 0.41188(10) 0.38309(6) 0.16584(8) 0.0346(3) Uani 1 1 d .
O2 O 1.09856(10) 0.35935(6) 0.36909(8) 0.0321(3) Uani 1 1 d .
N1 N 0.82408(11) 0.36535(6) 0.17534(8) 0.0211(3) Uani 1 1 d .
N2 N 0.67913(11) 0.35734(6) 0.35110(8) 0.0209(3) Uani 1 1 d .
C1 C 0.85409(14) 0.43193(7) 0.16168(9) 0.0212(3) Uani 1 1 d .
C2 C 0.77304(14) 0.48469(8) 0.16213(10) 0.0247(3) Uani 1 1 d .
C3 C 0.79816(16) 0.55277(8) 0.15640(10) 0.0302(4) Uani 1 1 d .
C4 C 0.90748(17) 0.57243(8) 0.14772(11) 0.0336(4) Uani 1 1 d .
C5 C 0.99143(16) 0.52294(9) 0.14734(11) 0.0329(4) Uani 1 1 d .
C6 C 0.96529(14) 0.45500(8) 0.15497(10) 0.0264(3) Uani 1 1 d .
C7 C 0.86497(13) 0.31288(7) 0.13453(9) 0.0204(3) Uani 1 1 d .
C8 C 0.88304(14) 0.24813(8) 0.17399(9) 0.0230(3) Uani 1 1 d .
C9 C 0.91402(15) 0.19054(8) 0.13695(10) 0.0268(3) Uani 1 1 d .
C10 C 0.93034(15) 0.19497(8) 0.05630(10) 0.0272(3) Uani 1 1 d .
C11 C 0.91418(14) 0.25713(8) 0.01447(9) 0.0252(3) Uani 1 1 d .
C12 C 0.88163(14) 0.31415(8) 0.05187(9) 0.0230(3) Uani 1 1 d .
C13 C 0.64294(13) 0.42218(7) 0.36668(9) 0.0203(3) Uani 1 1 d .
C14 C 0.71822(14) 0.47797(8) 0.36619(10) 0.0239(3) Uani 1 1 d .
C15 C 0.68695(15) 0.54500(8) 0.37252(11) 0.0287(4) Uani 1 1 d .
C16 C 0.57585(16) 0.56067(8) 0.38152(11) 0.0296(4) Uani 1 1 d .
C17 C 0.49800(14) 0.50795(8) 0.38303(10) 0.0262(3) Uani 1 1 d .
C18 C 0.53064(14) 0.44109(8) 0.37521(9) 0.0228(3) Uani 1 1 d .
C19 C 0.64019(13) 0.30207(7) 0.38834(9) 0.0209(3) Uani 1 1 d .
C20 C 0.62066(14) 0.23915(8) 0.34457(9) 0.0241(3) Uani 1 1 d .
C21 C 0.58713(16) 0.18017(8) 0.37745(11) 0.0293(4) Uani 1 1 d .
C22 C 0.57187(15) 0.18126(8) 0.45877(11) 0.0298(4) Uani 1 1 d .
C23 C 0.59105(14) 0.24158(8) 0.50476(10) 0.0272(3) Uani 1 1 d .
C24 C 0.62524(14) 0.29994(8) 0.47126(10) 0.0237(3) Uani 1 1 d .
C25 C 0.38102(17) 0.45451(9) 0.15561(11) 0.0374(4) Uani 1 1 d .
H25a H 0.4542 0.4813 0.1805 0.050 Uiso 1 1 calc R
H25b H 0.3256 0.4649 0.1880 0.050 Uiso 1 1 calc R
C26 C 0.3231(2) 0.47511(11) 0.06204(13) 0.0528(5) Uani 1 1 d .
H26a H 0.3772 0.4647 0.0294 0.079 Uiso 1 1 calc R
H26b H 0.3067 0.5233 0.0590 0.079 Uiso 1 1 calc R
H26c H 0.2483 0.4505 0.0378 0.079 Uiso 1 1 calc R
C27 C 0.30648(18) 0.34109(10) 0.14969(15) 0.0499(5) Uani 1 1 d .
H27a H 0.2634 0.3398 0.0874 0.066 Uiso 1 1 calc R
H27b H 0.2524 0.3604 0.1787 0.066 Uiso 1 1 calc R
C28 C 0.34085(19) 0.27062(10) 0.18218(15) 0.0521(5) Uani 1 1 d .
H28a H 0.3943 0.2515 0.1534 0.078 Uiso 1 1 calc R
H28b H 0.2690 0.2430 0.1701 0.078 Uiso 1 1 calc R
H28c H 0.3815 0.2718 0.2441 0.078 Uiso 1 1 calc R
C29 C 1.17608(16) 0.41821(9) 0.38780(12) 0.0349(4) Uani 1 1 d .
H29a H 1.2030 0.4285 0.3380 0.046 Uiso 1 1 calc R
H29b H 1.2474 0.4090 0.4377 0.046 Uiso 1 1 calc R
C30 C 1.10849(17) 0.47799(9) 0.40720(13) 0.0405(4) Uani 1 1 d .
H30a H 1.0407 0.4886 0.3565 0.061 Uiso 1 1 calc R
H30b H 1.1619 0.5167 0.4224 0.061 Uiso 1 1 calc R
H30c H 1.0795 0.4670 0.4551 0.061 Uiso 1 1 calc R
C31 C 1.16044(18) 0.30009(10) 0.35255(13) 0.0435(5) Uani 1 1 d .
H31a H 1.2036 0.3122 0.3120 0.058 Uiso 1 1 calc R
H31b H 1.1007 0.2655 0.3248 0.058 Uiso 1 1 calc R
C32 C 1.2483(2) 0.27076(11) 0.43270(18) 0.0692(7) Uani 1 1 d .
H32a H 1.3124 0.3030 0.4573 0.104 Uiso 1 1 calc R
H32b H 1.2820 0.2294 0.4182 0.104 Uiso 1 1 calc R
H32c H 1.2072 0.2609 0.4745 0.104 Uiso 1 1 calc R
F1 F 0.66238(8) 0.46767(5) 0.16785(6) 0.0326(2) Uani 1 1 d .
F2 F 0.71374(10) 0.60008(5) 0.15615(7) 0.0459(3) Uani 1 1 d .
F3 F 0.93134(11) 0.63880(5) 0.13862(8) 0.0508(3) Uani 1 1 d .
F4 F 1.09991(10) 0.54081(6) 0.14095(8) 0.0515(3) Uani 1 1 d .
F5 F 1.05324(8) 0.40895(5) 0.15781(7) 0.0359(2) Uani 1 1 d .
F6 F 0.86991(9) 0.24205(4) 0.25417(5) 0.0296(2) Uani 1 1 d .
F7 F 0.92812(11) 0.13055(5) 0.17880(6) 0.0424(3) Uani 1 1 d .
F8 F 0.95681(10) 0.13914(5) 0.01614(6) 0.0391(2) Uani 1 1 d .
F9 F 0.92468(9) 0.26069(5) -0.06650(6) 0.0340(2) Uani 1 1 d .
F10 F 0.86078(9) 0.37245(4) 0.00484(6) 0.0310(2) Uani 1 1 d .
F11 F 0.82933(8) 0.46508(5) 0.35838(6) 0.0319(2) Uani 1 1 d .
F12 F 0.76599(10) 0.59517(5) 0.37186(8) 0.0439(3) Uani 1 1 d .
F13 F 0.54410(10) 0.62587(5) 0.38884(8) 0.0449(3) Uani 1 1 d .
F14 F 0.38810(9) 0.52167(5) 0.39016(7) 0.0402(3) Uani 1 1 d .
F15 F 0.44706(8) 0.39231(4) 0.37273(6) 0.0297(2) Uani 1 1 d .
F16 F 0.63191(9) 0.23681(4) 0.26350(6) 0.0313(2) Uani 1 1 d .
F17 F 0.56769(11) 0.12269(5) 0.32998(7) 0.0451(3) Uani 1 1 d .
F18 F 0.54132(10) 0.12454(5) 0.49446(7) 0.0452(3) Uani 1 1 d .
F19 F 0.57903(9) 0.24255(5) 0.58551(6) 0.0374(2) Uani 1 1 d .
F20 F 0.64813(9) 0.35627(5) 0.52190(6) 0.0312(2) Uani 1 1 d .

loop_
_atom_site_aniso_label
_atom_site_aniso_U_11
_atom_site_aniso_U_22
_atom_site_aniso_U_33
_atom_site_aniso_U_23
_atom_site_aniso_U_13
_atom_site_aniso_U_12
Na1 0.0252(3) 0.0254(3) 0.0233(3) -0.0015(2) 0.0101(2) 0.0013(2)
Na2 0.0231(3) 0.0272(3) 0.0229(3) 0.0009(2) 0.0099(2) 0.0015(2)
O1 0.0270(6) 0.0389(7) 0.0375(7) 0.0016(5) 0.0098(5) 0.0070(5)
O2 0.0231(6) 0.0312(6) 0.0423(7) -0.0046(5) 0.0108(5) -0.0038(5)
N1 0.0248(7) 0.0188(6) 0.0223(6) 0.0006(5) 0.0114(5) 0.0023(5)
N2 0.0237(7) 0.0200(6) 0.0220(6) -0.0008(5) 0.0114(5) 0.0002(5)
C1 0.0251(8) 0.0214(7) 0.0173(7) 0.0003(5) 0.0067(6) 0.0008(6)
C2 0.0259(9) 0.0252(8) 0.0242(8) 0.0016(6) 0.0095(7) 0.0002(6)
C3 0.0373(10) 0.0215(8) 0.0294(8) 0.0012(6) 0.0072(7) 0.0063(7)
C4 0.0429(11) 0.0203(8) 0.0336(9) 0.0027(7) 0.0063(8) -0.0061(7)
C5 0.0299(9) 0.0335(9) 0.0347(9) 0.0035(7) 0.0093(7) -0.0079(7)
C6 0.0256(9) 0.0269(8) 0.0270(8) 0.0016(6) 0.0086(7) 0.0028(7)
C7 0.0185(8) 0.0231(7) 0.0201(7) -0.0009(6) 0.0068(6) 0.0005(6)
C8 0.0286(9) 0.0251(8) 0.0163(7) 0.0002(6) 0.0086(6) 0.0000(6)
C9 0.0330(9) 0.0212(8) 0.0238(8) 0.0016(6) 0.0056(7) 0.0039(7)
C10 0.0299(9) 0.0269(8) 0.0257(8) -0.0074(6) 0.0099(7) 0.0047(7)
C11 0.0251(8) 0.0336(9) 0.0189(7) -0.0038(6) 0.0098(6) -0.0014(7)
C12 0.0248(8) 0.0245(8) 0.0204(7) 0.0025(6) 0.0082(6) 0.0008(6)
C13 0.0226(8) 0.0233(7) 0.0161(7) -0.0009(5) 0.0077(6) -0.0001(6)
C14 0.0199(8) 0.0284(8) 0.0254(8) -0.0019(6) 0.0101(6) -0.0001(6)
C15 0.0314(9) 0.0226(8) 0.0333(9) -0.0025(6) 0.0120(7) -0.0063(7)
C16 0.0343(10) 0.0198(8) 0.0360(9) -0.0044(6) 0.0128(7) 0.0034(7)
C17 0.0225(8) 0.0281(8) 0.0298(8) -0.0038(6) 0.0108(7) 0.0034(7)
C18 0.0235(8) 0.0233(8) 0.0226(7) -0.0017(6) 0.0087(6) -0.0038(6)
C19 0.0184(7) 0.0241(7) 0.0208(7) 0.0018(6) 0.0071(6) 0.0031(6)
C20 0.0265(8) 0.0270(8) 0.0204(7) 0.0009(6) 0.0099(6) 0.0009(6)
C21 0.0335(9) 0.0229(8) 0.0310(8) -0.0010(6) 0.0095(7) -0.0024(7)
C22 0.0294(9) 0.0265(8) 0.0355(9) 0.0118(7) 0.0133(7) 0.0000(7)
C23 0.0263(9) 0.0358(9) 0.0228(8) 0.0081(6) 0.0126(7) 0.0068(7)
C24 0.0244(8) 0.0261(8) 0.0214(7) 0.0005(6) 0.0086(6) 0.0045(6)
C25 0.0354(10) 0.0400(10) 0.0352(9) -0.0035(7) 0.0089(8) 0.0089(8)
C26 0.0626(14) 0.0499(12) 0.0414(11) 0.0054(9) 0.0098(10) 0.0160(11)
C27 0.0313(11) 0.0492(12) 0.0672(14) 0.0014(10) 0.0126(10) 0.0011(9)
C28 0.0434(12) 0.0458(12) 0.0704(14) -0.0003(10) 0.0226(11) 0.0030(10)
C29 0.0256(9) 0.0360(10) 0.0431(10) -0.0027(8) 0.0111(8) -0.0072(7)
C30 0.0311(10) 0.0326(10) 0.0559(12) -0.0001(8) 0.0110(9) -0.0032(8)
C31 0.0360(11) 0.0398(11) 0.0558(12) -0.0122(9) 0.0161(9) -0.0002(9)
C32 0.0508(14) 0.0382(12) 0.098(2) -0.0045(12) -0.0054(13) 0.0060(10)
F1 0.0294(5) 0.0275(5) 0.0465(6) 0.0015(4) 0.0198(4) 0.0045(4)
F2 0.0510(7) 0.0238(5) 0.0633(7) 0.0025(5) 0.0187(6) 0.0127(5)
F3 0.0594(8) 0.0228(5) 0.0652(7) 0.0080(5) 0.0126(6) -0.0097(5)
F4 0.0372(6) 0.0456(7) 0.0758(8) 0.0085(6) 0.0236(6) -0.0135(5)
F5 0.0248(5) 0.0354(5) 0.0505(6) 0.0022(4) 0.0160(5) 0.0029(4)
F6 0.0462(6) 0.0252(5) 0.0208(4) 0.0027(3) 0.0156(4) 0.0026(4)
F7 0.0714(8) 0.0218(5) 0.0338(5) 0.0047(4) 0.0162(5) 0.0108(5)
F8 0.0524(7) 0.0319(5) 0.0357(5) -0.0097(4) 0.0178(5) 0.0106(5)
F9 0.0444(6) 0.0407(6) 0.0228(5) -0.0039(4) 0.0189(4) -0.0009(5)
F10 0.0454(6) 0.0270(5) 0.0238(5) 0.0062(4) 0.0152(4) 0.0024(4)
F11 0.0242(5) 0.0297(5) 0.0467(6) -0.0020(4) 0.0184(4) -0.0030(4)
F12 0.0415(6) 0.0249(5) 0.0709(7) -0.0046(5) 0.0258(6) -0.0105(4)
F13 0.0491(7) 0.0215(5) 0.0703(7) -0.0071(5) 0.0279(6) 0.0031(5)
F14 0.0308(6) 0.0326(5) 0.0647(7) -0.0065(5) 0.0258(5) 0.0052(4)
F15 0.0236(5) 0.0254(5) 0.0435(5) -0.0007(4) 0.0157(4) -0.0022(4)
F16 0.0476(6) 0.0275(5) 0.0233(5) -0.0038(4) 0.0175(4) -0.0021(4)
F17 0.0692(8) 0.0245(5) 0.0433(6) -0.0049(4) 0.0200(6) -0.0107(5)
F18 0.0561(7) 0.0349(6) 0.0502(6) 0.0156(5) 0.0247(6) -0.0062(5)
F19 0.0479(6) 0.0442(6) 0.0289(5) 0.0128(4) 0.0247(5) 0.0108(5)
F20 0.0435(6) 0.0304(5) 0.0225(4) -0.0033(4) 0.0145(4) 0.0048(4)

loop_
_atom_type_symbol
_atom_type_description
_atom_type_scat_dispersion_real
_atom_type_scat_dispersion_imag
_atom_type_scat_source
C C 0.0033 0.0016 'International Tables Vol C Tables 4.2.6.8 and 6.1.1.4'
H H 0.0000 0.0000 'International Tables Vol C Tables 4.2.6.8 and 6.1.1.4'
N N 0.0061 0.0033 'International Tables Vol C Tables 4.2.6.8 and 6.1.1.4'
O O 0.0106 0.0060 'International Tables Vol C Tables 4.2.6.8 and 6.1.1.4'
F F 0.0171 0.0103 'International Tables Vol C Tables 4.2.6.8 and 6.1.1.4'
Na Na 0.0362 0.0249 'International Tables Vol C Tables 4.2.6.8 and 6.1.1.4'

loop_
_geom_angle_atom_site_label_1
_geom_angle_atom_site_label_2
_geom_angle_atom_site_label_3
_geom_angle
_geom_angle_site_symmetry_1
_geom_angle_site_symmetry_3
O1 Na1 F19 99.10(4) . 4_565
O1 Na1 F1 89.05(4) . .
F19 Na1 F1 128.45(4) 4_565 .
O1 Na1 N2 95.81(4) . .
F19 Na1 N2 133.97(4) 4_565 .
F1 Na1 N2 94.92(4) . .
O1 Na1 F16 103.98(4) . .
F19 Na1 F16 68.52(4) 4_565 .
F1 Na1 F16 157.28(4) . .
N2 Na1 F16 65.66(4) . .
O1 Na1 N1 153.97(5) . .
F19 Na1 N1 89.28(4) 4_565 .
F1 Na1 N1 66.83(4) . .
N2 Na1 N1 95.88(4) . .
F16 Na1 N1 102.03(4) . .
O1 Na1 C13 80.17(4) . .
F19 Na1 C13 156.86(4) 4_565 .
F1 Na1 C13 74.68(4) . .
N2 Na1 C13 25.52(4) . .
F16 Na1 C13 89.08(4) . .
N1 Na1 C13 101.47(4) . .
O1 Na1 Na2 141.94(4) . .
F19 Na1 Na2 114.44(3) 4_565 .
F1 Na1 Na2 84.00(3) . .
N2 Na1 Na2 47.96(3) . .
F16 Na1 Na2 74.24(3) . .
N1 Na1 Na2 48.82(3) . .
C13 Na1 Na2 61.88(3) . .
O2 Na2 F11 102.92(4) . .
O2 Na2 F6 94.98(4) . .
F11 Na2 F6 151.53(4) . .
O2 Na2 N2 163.27(5) . .
F11 Na2 N2 66.94(4) . .
F6 Na2 N2 99.73(4) . .
O2 Na2 N1 98.37(5) . .
F11 Na2 N1 90.56(4) . .
F6 Na2 N1 64.78(4) . .
N2 Na2 N1 95.09(4) . .
O2 Na2 F9 89.55(4) . 4_566
F11 Na2 F9 135.31(4) . 4_566
F6 Na2 F9 65.75(3) . 4_566
N2 Na2 F9 89.26(4) . 4_566
N1 Na2 F9 130.36(4) . 4_566
O2 Na2 F8 81.38(4) . 4_566
F11 Na2 F8 78.21(4) . 4_566
F6 Na2 F8 126.87(4) . 4_566
N2 Na2 F8 83.43(4) . 4_566
N1 Na2 F8 168.35(4) . 4_566
F9 Na2 F8 61.26(3) 4_566 4_566
O2 Na2 Na1 146.62(4) . .
F11 Na2 Na1 80.64(3) . .
F6 Na2 Na1 72.36(3) . .
N2 Na2 Na1 47.72(3) . .
N1 Na2 Na1 48.25(3) . .
F9 Na2 Na1 111.44(3) 4_566 .
F8 Na2 Na1 131.14(3) 4_566 .
C27 O1 C25 111.81(14) . .
C27 O1 Na1 128.85(11) . .
C25 O1 Na1 118.86(10) . .
C31 O2 C29 111.88(13) . .
C31 O2 Na2 116.62(10) . .
C29 O2 Na2 130.68(10) . .
C7 N1 C1 118.83(12) . .
C7 N1 Na1 115.99(9) . .
C1 N1 Na1 114.81(9) . .
C7 N1 Na2 111.97(9) . .
C1 N1 Na2 105.86(9) . .
Na1 N1 Na2 82.93(4) . .
C19 N2 C13 118.66(12) . .
C19 N2 Na1 112.57(9) . .
C13 N2 Na1 103.47(8) . .
C19 N2 Na2 116.24(9) . .
C13 N2 Na2 115.19(9) . .
Na1 N2 Na2 84.32(4) . .
N1 C1 C2 119.44(13) . .
N1 C1 C6 126.80(13) . .
C2 C1 C6 113.47(13) . .
F1 C2 C3 117.92(14) . .
F1 C2 C1 118.07(13) . .
C3 C2 C1 124.01(15) . .
F2 C3 C4 120.01(15) . .
F2 C3 C2 119.88(15) . .
C4 C3 C2 120.06(15) . .
F3 C4 C3 120.65(16) . .
F3 C4 C5 120.63(16) . .
C3 C4 C5 118.72(15) . .
F4 C5 C4 119.96(15) . .
F4 C5 C6 119.79(15) . .
C4 C5 C6 120.24(15) . .
F5 C6 C5 117.53(14) . .
F5 C6 C1 119.00(13) . .
C5 C6 C1 123.45(15) . .
N1 C7 C8 118.63(13) . .
N1 C7 C12 127.52(13) . .
C8 C7 C12 113.60(13) . .
F6 C8 C9 117.81(13) . .
F6 C8 C7 117.81(12) . .
C9 C8 C7 124.37(13) . .
F7 C9 C10 120.07(14) . .
F7 C9 C8 120.44(14) . .
C10 C9 C8 119.49(14) . .
F8 C10 C11 119.69(14) . .
F8 C10 C9 121.44(14) . .
C11 C10 C9 118.81(14) . .
F9 C11 C10 118.68(13) . .
F9 C11 C12 120.19(14) . .
C10 C11 C12 121.04(14) . .
F10 C12 C11 117.66(13) . .
F10 C12 C7 119.61(13) . .
C11 C12 C7 122.68(14) . .
N2 C13 C14 119.28(13) . .
N2 C13 C18 127.18(13) . .
C14 C13 C18 113.23(13) . .
N2 C13 Na1 51.01(7) . .
C14 C13 Na1 103.34(9) . .
C18 C13 Na1 112.18(9) . .
F11 C14 C15 117.72(13) . .
F11 C14 C13 117.85(13) . .
C15 C14 C13 124.43(14) . .
F12 C15 C14 120.01(14) . .
F12 C15 C16 120.05(14) . .
C14 C15 C16 119.92(14) . .
F13 C16 C15 120.84(14) . .
F13 C16 C17 120.75(14) . .
C15 C16 C17 118.41(14) . .
F14 C17 C16 119.80(14) . .
F14 C17 C18 119.55(14) . .
C16 C17 C18 120.63(14) . .
F15 C18 C17 117.27(13) . .
F15 C18 C13 119.32(13) . .
C17 C18 C13 123.37(14) . .
N2 C19 C20 119.47(13) . .
N2 C19 C24 126.46(13) . .
C20 C19 C24 113.91(13) . .
F16 C20 C21 117.94(13) . .
F16 C20 C19 117.78(13) . .
C21 C20 C19 124.25(14) . .
F17 C21 C20 120.07(14) . .
F17 C21 C22 120.55(14) . .
C20 C21 C22 119.38(15) . .
F18 C22 C23 119.75(14) . .
F18 C22 C21 121.58(15) . .
C23 C22 C21 118.66(14) . .
F19 C23 C24 119.82(14) . .
F19 C23 C22 118.89(14) . .
C24 C23 C22 121.26(14) . .
F20 C24 C23 117.86(13) . .
F20 C24 C19 119.59(13) . .
C23 C24 C19 122.52(14) . .
O1 C25 C26 113.09(15) . .
O1 C27 C28 110.65(16) . .
O2 C29 C30 109.76(14) . .
O2 C31 C32 113.36(17) . .
C2 F1 Na1 120.61(8) . .
C8 F6 Na2 116.13(8) . .
C10 F8 Na2 113.78(9) . 4_565
C11 F9 Na2 118.18(9) . 4_565
C14 F11 Na2 120.42(8) . .
C20 F16 Na1 114.74(8) . .
C23 F19 Na1 127.28(9) . 4_566

loop_
_geom_bond_atom_site_label_1
_geom_bond_atom_site_label_2
_geom_bond_distance
_geom_bond_site_symmetry_2
Na1 O1 2.3436(13) .
Na1 F19 2.4070(11) 4_565
Na1 F1 2.4096(11) .
Na1 N2 2.4975(13) .
Na1 F16 2.5103(11) .
Na1 N1 2.5252(14) .
Na1 C13 3.1247(15) .
Na1 Na2 3.3589(9) .
Na2 O2 2.3221(13) .
Na2 F11 2.4107(11) .
Na2 F6 2.4941(11) .
Na2 N2 2.5067(14) .
Na2 N1 2.5474(13) .
Na2 F9 2.5865(11) 4_566
Na2 F8 2.6992(12) 4_566
O1 C27 1.426(2) .
O1 C25 1.439(2) .
O2 C31 1.432(2) .
O2 C29 1.433(2) .
N1 C7 1.3822(18) .
N1 C1 1.3844(19) .
N2 C19 1.3809(18) .
N2 C13 1.3842(18) .
C1 C2 1.398(2) .
C1 C6 1.402(2) .
C2 F1 1.3563(18) .
C2 C3 1.373(2) .
C3 F2 1.3462(19) .
C3 C4 1.373(2) .
C4 F3 1.3458(18) .
C4 C5 1.374(3) .
C5 F4 1.3401(19) .
C5 C6 1.378(2) .
C6 F5 1.3505(18) .
C7 C8 1.404(2) .
C7 C12 1.407(2) .
C8 F6 1.3548(16) .
C8 C9 1.376(2) .
C9 F7 1.3384(18) .
C9 C10 1.376(2) .
C10 F8 1.3542(17) .
C10 C11 1.375(2) .
C11 F9 1.3517(17) .
C11 C12 1.377(2) .
C12 F10 1.3490(17) .
C13 C14 1.399(2) .
C13 C18 1.401(2) .
C14 F11 1.3568(17) .
C14 C15 1.373(2) .
C15 F12 1.3453(18) .
C15 C16 1.375(2) .
C16 F13 1.3437(18) .
C16 C17 1.376(2) .
C17 F14 1.3418(18) .
C17 C18 1.379(2) .
C18 F15 1.3518(17) .
C19 C20 1.402(2) .
C19 C24 1.403(2) .
C20 F16 1.3556(17) .
C20 C21 1.377(2) .
C21 F17 1.3391(18) .
C21 C22 1.379(2) .
C22 F18 1.3485(17) .
C22 C23 1.374(2) .
C23 F19 1.3535(17) .
C23 C24 1.375(2) .
C24 F20 1.3476(17) .
C25 C26 1.500(3) .
C27 C28 1.485(3) .
C29 C30 1.495(2) .
C31 C32 1.485(3) .
F8 Na2 2.6992(12) 4_565
F9 Na2 2.5865(11) 4_565
F19 Na1 2.4070(11) 4_566
